data_7717204
loop_
_publ_author_name
'Paik, Somnath'
'Ray, Manabendra'

_publ_section_title
;
 A single H-bond triggers the formation of a cleft around
 Et<sub>3</sub>NH<sup>+</sup> through bond rearrangement and rotations of
 arms in both Co(III) and Fe(III) complexes.
;
_journal_issue 43
_journal_name_full 'Dalton transactions (Cambridge, England : 2003)'
_journal_page_first 17448
_journal_page_last 17451
_journal_paper_doi 10.1039/d4dt02515f
_journal_volume 53
_journal_year 2024
_chemical_absolute_configuration syn
_chemical_compound_source synthesis
_chemical_formula_moiety 'C38 H36 Co N4 O8, C6 H16 N, C O, C2 H3 N, O'
_chemical_formula_sum 'C47 H55 Co N6 O10'
_chemical_formula_weight 922.90
_space_group_crystal_system orthorhombic
_space_group_IT_number 19
_space_group_name_Hall 'P 2ac 2ab'
_space_group_name_H-M_alt 'P 21 21 21'
_atom_sites_solution_hydrogens geom
_audit_creation_method SHELXL-2018/3
_audit_update_record
;
2024-04-27 deposited with the CCDC.	2024-10-09 downloaded from the CCDC.
;
_cell_angle_alpha 90
_cell_angle_beta 90
_cell_angle_gamma 90
_cell_formula_units_Z 4
_cell_length_a 37.955(11)
_cell_length_b 9.606(3)
_cell_length_c 13.538(4)
_cell_measurement_reflns_used 9733
_cell_measurement_temperature 294(2)
_cell_measurement_theta_max 24.45
_cell_measurement_theta_min 2.20
_cell_volume 4936(3)
_computing_cell_refinement 'Bruker SAINT'
_computing_data_collection 'Bruker APEX2'
_computing_data_reduction 'Bruker SAINT'
_computing_molecular_graphics 'Bruker SHELXTL'
_computing_publication_material 'Bruker SHELXTL'
_computing_structure_refinement 'SHELXL-2018/3 (Sheldrick, 2018)'
_computing_structure_solution 'SHELXT 2018/2 (Sheldrick, 2018)'
_diffrn_ambient_temperature 294(2)
_diffrn_measured_fraction_theta_full 0.999
_diffrn_measured_fraction_theta_max 0.999
_diffrn_measurement_device_type 'Bruker APEX-II CCD'
_diffrn_measurement_method '\f and \w scans'
_diffrn_radiation_probe x-ray
_diffrn_radiation_type MoK\a
_diffrn_radiation_wavelength 0.71073
_diffrn_reflns_av_R_equivalents 0.0822
_diffrn_reflns_av_unetI/netI 0.0408
_diffrn_reflns_Laue_measured_fraction_full 0.999
_diffrn_reflns_Laue_measured_fraction_max 0.999
_diffrn_reflns_limit_h_max 45
_diffrn_reflns_limit_h_min -45
_diffrn_reflns_limit_k_max 11
_diffrn_reflns_limit_k_min -11
_diffrn_reflns_limit_l_max 16
_diffrn_reflns_limit_l_min -16
_diffrn_reflns_number 151589
_diffrn_reflns_point_group_measured_fraction_full 1.000
_diffrn_reflns_point_group_measured_fraction_max 1.000
_diffrn_reflns_theta_full 25.000
_diffrn_reflns_theta_max 25.000
_diffrn_reflns_theta_min 1.848
_exptl_absorpt_coefficient_mu 0.407
_exptl_absorpt_correction_type none
_exptl_crystal_colour Brown
_exptl_crystal_density_diffrn 1.242
_exptl_crystal_description Block
_exptl_crystal_F_000 1944
_exptl_crystal_recrystallization_method 'Methanol Acetonitrile mixed solvent slow evaporation'
_exptl_crystal_size_max 0.150
_exptl_crystal_size_mid 0.130
_exptl_crystal_size_min 0.100
_exptl_transmission_factor_max 0.7453
_exptl_transmission_factor_min 0.6384
_refine_diff_density_max 0.302
_refine_diff_density_min -0.423
_refine_diff_density_rms 0.054
_refine_ls_abs_structure_details
;
 Flack x determined using 2097 quotients [(I+)-(I-)]/[(I+)+(I-)]
 (Parsons, Flack and Wagner, Acta Cryst. B69 (2013) 249-259).
;
_refine_ls_abs_structure_Flack 0.101(6)
_refine_ls_extinction_method none
_refine_ls_goodness_of_fit_ref 1.179
_refine_ls_hydrogen_treatment constr
_refine_ls_matrix_type full
_refine_ls_number_parameters 587
_refine_ls_number_reflns 8692
_refine_ls_number_restraints 0
_refine_ls_restrained_S_all 1.179
_refine_ls_R_factor_all 0.1064
_refine_ls_R_factor_gt 0.0541
_refine_ls_shift/su_max 0.000
_refine_ls_shift/su_mean 0.000
_refine_ls_structure_factor_coef Fsqd
_refine_ls_weighting_details 'w=1/[\s^2^(Fo^2^)+(0.0646P)^2^+2.8776P] where P=(Fo^2^+2Fc^2^)/3'
_refine_ls_weighting_scheme calc
_refine_ls_wR_factor_gt 0.1297
_refine_ls_wR_factor_ref 0.1693
_reflns_Friedel_coverage 0.779
_reflns_Friedel_fraction_full 1.000
_reflns_Friedel_fraction_max 1.000
_reflns_number_gt 5915
_reflns_number_total 8692
_reflns_threshold_expression 'I > 2\s(I)'
_cod_data_source_file d4dt02515f2.cif
_cod_data_source_block Complex_2
_cod_depositor_comments 'Adding full bibliography for 7717202--7717205.cif.'
_cod_original_cell_volume 4936(2)
_cod_database_code 7717204
_shelx_shelxl_version_number 2018/3
_shelx_space_group_comment
;
The symmetry employed for this shelxl refinement is uniquely defined
by the following loop, which should always be used as a source of
symmetry information in preference to the above space-group names.
They are only intended as comments.
;
_shelx_estimated_absorpt_t_min 0.941
_shelx_estimated_absorpt_t_max 0.960

loop_
_space_group_symop_operation_xyz
'x, y, z'
'-x+1/2, -y, z+1/2'
'-x, y+1/2, -z+1/2'
'x+1/2, -y+1/2, -z'

loop_
_atom_site_label
_atom_site_type_symbol
_atom_site_fract_x
_atom_site_fract_y
_atom_site_fract_z
_atom_site_U_iso_or_equiv
_atom_site_adp_type
_atom_site_occupancy
_atom_site_site_symmetry_order
_atom_site_calc_flag
_atom_site_refinement_flags_posn
_atom_site_refinement_flags_adp
_atom_site_refinement_flags_occupancy
_atom_site_disorder_assembly
_atom_site_disorder_group
Co01 Co 0.37873(2) 0.84423(10) 0.27928(6) 0.0560(3) Uani 1 1 d . . . . .
O2B O 0.37355(12) 0.9585(5) 0.3931(3) 0.0593(12) Uani 1 1 d . . . . .
O2A O 0.36174(12) 0.9879(5) 0.1948(3) 0.0612(12) Uani 1 1 d . . . . .
O1A O 0.39479(12) 0.6936(5) 0.3593(3) 0.0646(13) Uani 1 1 d . . . . .
O1B O 0.38372(13) 0.7265(5) 0.1694(3) 0.0654(13) Uani 1 1 d . . . . .
O4B O 0.40458(14) 1.0565(7) 0.5130(4) 0.0876(18) Uani 1 1 d . . . . .
O4A O 0.31960(13) 1.0250(7) 0.0824(4) 0.0820(16) Uani 1 1 d . . . . .
O3B O 0.36568(15) 0.6696(8) -0.0156(4) 0.0867(17) Uani 1 1 d . . . . .
N1B N 0.42560(13) 0.9207(6) 0.2744(4) 0.0543(13) Uani 1 1 d . . . . .
H1B H 0.424301 1.006350 0.235194 0.065 Uiso 1 1 calc R U . . .
N1A N 0.32953(14) 0.7950(6) 0.2877(4) 0.0578(14) Uani 1 1 d . . . . .
H1A H 0.319170 0.858862 0.336056 0.069 Uiso 1 1 calc R U . . .
O3A O 0.42526(18) 0.6626(10) 0.5346(4) 0.121(3) Uani 1 1 d . . . . .
N2A N 0.23082(17) 0.9855(9) 0.4232(5) 0.087(2) Uani 1 1 d . . . . .
H2A H 0.220725 0.975740 0.479671 0.104 Uiso 1 1 calc R U . . .
N1X N 0.33929(19) 0.1249(8) 0.5802(5) 0.087(2) Uani 1 1 d . . . . .
H1X H 0.361041 0.093054 0.548446 0.105 Uiso 1 1 calc R U . . .
C18A C 0.3323(2) 0.9577(9) 0.1525(6) 0.070(2) Uani 1 1 d . . . . .
C18B C 0.4030(2) 0.9967(9) 0.4325(5) 0.0645(19) Uani 1 1 d . . . . .
C10A C 0.25816(17) 0.9322(9) 0.2810(6) 0.0674(19) Uani 1 1 d . . . . .
C11B C 0.45820(19) 1.2425(8) 0.2254(8) 0.072(2) Uani 1 1 d . . . . .
C1A C 0.3746(2) 0.6630(8) 0.4370(5) 0.0682(19) Uani 1 1 d . . . . .
C6B C 0.44140(19) 0.8066(8) 0.1194(5) 0.0624(19) Uani 1 1 d . . . . .
C16A C 0.2366(2) 1.1109(11) 0.3747(6) 0.076(2) Uani 1 1 d . . . . .
C1B C 0.4070(2) 0.7554(8) 0.0998(6) 0.0628(19) Uani 1 1 d . . . . .
C8A C 0.31327(17) 0.8301(9) 0.1925(5) 0.0618(18) Uani 1 1 d . . . . .
H8A H 0.318493 0.753094 0.147358 0.074 Uiso 1 1 calc R U . . .
C9A C 0.27269(16) 0.8425(10) 0.1979(5) 0.071(2) Uani 1 1 d . . . . .
H9AA H 0.264333 0.880070 0.135692 0.085 Uiso 1 1 calc R U . . .
H9AB H 0.262942 0.749653 0.204649 0.085 Uiso 1 1 calc R U . . .
N2B N 0.4278(2) 1.4183(9) 0.2902(9) 0.112(3) Uani 1 1 d . . . . .
H2B H 0.416599 1.495542 0.296899 0.134 Uiso 1 1 calc R U . . .
C6A C 0.3381(2) 0.6436(9) 0.4282(5) 0.071(2) Uani 1 1 d . . . . .
C2B C 0.3987(2) 0.7241(9) -0.0006(6) 0.070(2) Uani 1 1 d . . . . .
C5A C 0.3170(3) 0.6219(9) 0.5113(7) 0.086(3) Uani 1 1 d . . . . .
H5A H 0.292698 0.614885 0.505028 0.103 Uiso 1 1 calc R U . . .
C5B C 0.4652(2) 0.8275(10) 0.0440(6) 0.082(2) Uani 1 1 d . . . . .
H5B H 0.487465 0.862831 0.057822 0.099 Uiso 1 1 calc R U . . .
C7A C 0.3230(2) 0.6536(9) 0.3260(5) 0.075(2) Uani 1 1 d . . . . .
H7AA H 0.334046 0.585238 0.283294 0.090 Uiso 1 1 calc R U . . .
H7AB H 0.297903 0.635161 0.327749 0.090 Uiso 1 1 calc R U . . .
C7B C 0.45122(17) 0.8270(8) 0.2240(6) 0.0636(17) Uani 1 1 d . . . . .
H7BA H 0.474628 0.867180 0.227751 0.076 Uiso 1 1 calc R U . . .
H7BB H 0.451701 0.737701 0.257397 0.076 Uiso 1 1 calc R U . . .
C17A C 0.2439(2) 0.8806(10) 0.3661(6) 0.082(2) Uani 1 1 d . . . . .
H17A H 0.243233 0.786723 0.382881 0.098 Uiso 1 1 calc R U . . .
C4B C 0.4559(3) 0.7958(11) -0.0532(7) 0.099(3) Uani 1 1 d . . . . .
H4B H 0.472086 0.809243 -0.103915 0.119 Uiso 1 1 calc R U . . .
C11A C 0.25407(18) 1.0806(9) 0.2851(6) 0.069(2) Uani 1 1 d . . . . .
C8B C 0.43594(18) 0.9618(9) 0.3762(5) 0.0642(19) Uani 1 1 d . . . . .
H8B H 0.446697 0.880495 0.407791 0.077 Uiso 1 1 calc R U . . .
C10B C 0.4515(2) 1.2119(9) 0.3265(7) 0.075(2) Uani 1 1 d . . . . .
C15A C 0.2278(2) 1.2455(12) 0.4029(7) 0.092(3) Uani 1 1 d . . . . .
H15A H 0.216640 1.263347 0.462672 0.110 Uiso 1 1 calc R U . . .
C9B C 0.4630(2) 1.0813(10) 0.3795(6) 0.078(2) Uani 1 1 d . . . . .
H9BA H 0.467723 1.104079 0.448032 0.094 Uiso 1 1 calc R U . . .
H9BB H 0.484850 1.048972 0.350372 0.094 Uiso 1 1 calc R U . . .
C3B C 0.4230(3) 0.7448(11) -0.0740(6) 0.094(3) Uani 1 1 d . . . . .
H3B H 0.417088 0.723913 -0.138945 0.113 Uiso 1 1 calc R U . . .
C4A C 0.3325(3) 0.6111(11) 0.6015(8) 0.105(3) Uani 1 1 d . . . . .
H4A H 0.318523 0.596811 0.657052 0.126 Uiso 1 1 calc R U . . .
C12A C 0.2618(2) 1.1907(10) 0.2220(7) 0.084(2) Uani 1 1 d . . . . .
H12A H 0.272861 1.174024 0.161859 0.101 Uiso 1 1 calc R U . . .
C2A C 0.3900(3) 0.6471(11) 0.5302(6) 0.086(3) Uani 1 1 d . . . . .
C17B C 0.4331(2) 1.3228(12) 0.3634(9) 0.097(3) Uani 1 1 d . . . . .
H17B H 0.425373 1.331726 0.428315 0.117 Uiso 1 1 calc R U . . .
C3A C 0.3690(3) 0.6210(10) 0.6124(6) 0.101(3) Uani 1 1 d . . . . .
H3A H 0.379194 0.610124 0.674296 0.121 Uiso 1 1 calc R U . . .
C12B C 0.4766(2) 1.1746(10) 0.1515(7) 0.088(2) Uani 1 1 d . . . . .
H12B H 0.487246 1.089005 0.163237 0.105 Uiso 1 1 calc R U . . .
C16B C 0.4430(2) 1.3730(10) 0.2053(10) 0.091(3) Uani 1 1 d . . . . .
C1X C 0.3153(2) 0.1633(13) 0.4987(8) 0.103(3) Uani 1 1 d . . . . .
H1XA H 0.294531 0.207631 0.525994 0.124 Uiso 1 1 calc R U . . .
H1XB H 0.307816 0.079366 0.464907 0.124 Uiso 1 1 calc R U . . .
C14A C 0.2361(3) 1.3489(14) 0.3402(8) 0.103(3) Uani 1 1 d . . . . .
H14A H 0.230636 1.439942 0.357661 0.124 Uiso 1 1 calc R U . . .
C13A C 0.2530(2) 1.3241(12) 0.2487(7) 0.095(3) Uani 1 1 d . . . . .
H13A H 0.258058 1.398000 0.206685 0.115 Uiso 1 1 calc R U . . .
C19B C 0.3583(3) 0.6093(12) -0.1071(6) 0.106(3) Uani 1 1 d . . . . .
H19A H 0.357324 0.680479 -0.156755 0.159 Uiso 1 1 calc R U . . .
H19B H 0.336085 0.561924 -0.103971 0.159 Uiso 1 1 calc R U . . .
H19C H 0.376538 0.543838 -0.123501 0.159 Uiso 1 1 calc R U . . .
C3X C 0.3502(3) 0.2413(10) 0.6482(7) 0.102(3) Uani 1 1 d . . . . .
H3XA H 0.369628 0.208976 0.688858 0.123 Uiso 1 1 calc R U . . .
H3XB H 0.358869 0.318041 0.608481 0.123 Uiso 1 1 calc R U . . .
C5X C 0.3245(3) -0.0013(11) 0.6325(9) 0.110(3) Uani 1 1 d . . . . .
H5XA H 0.301025 0.020766 0.656292 0.131 Uiso 1 1 calc R U . . .
H5XB H 0.322256 -0.076614 0.585158 0.131 Uiso 1 1 calc R U . . .
C13B C 0.4788(3) 1.2362(13) 0.0612(9) 0.117(4) Uani 1 1 d . . . . .
H13B H 0.491305 1.191479 0.011405 0.141 Uiso 1 1 calc R U . . .
C15B C 0.4455(3) 1.4313(12) 0.1124(12) 0.112(4) Uani 1 1 d . . . . .
H15B H 0.435183 1.517186 0.099307 0.134 Uiso 1 1 calc R U . . .
C2X C 0.3321(3) 0.2604(11) 0.4247(8) 0.110(3) Uani 1 1 d . . . . .
H2XA H 0.339863 0.343368 0.457769 0.165 Uiso 1 1 calc R U . . .
H2XB H 0.315213 0.284420 0.374807 0.165 Uiso 1 1 calc R U . . .
H2XC H 0.351944 0.215201 0.394598 0.165 Uiso 1 1 calc R U . . .
C4X C 0.3216(4) 0.2948(13) 0.7149(10) 0.152(5) Uani 1 1 d . . . . .
H4XA H 0.303418 0.337018 0.675776 0.228 Uiso 1 1 calc R U . . .
H4XB H 0.331244 0.362561 0.759408 0.228 Uiso 1 1 calc R U . . .
H4XC H 0.311864 0.218827 0.752028 0.228 Uiso 1 1 calc R U . . .
C7X C 0.1822(4) 0.6178(17) 0.5599(10) 0.143(5) Uani 1 1 d . . . . .
C14B C 0.4631(4) 1.3628(17) 0.0407(11) 0.138(5) Uani 1 1 d . . . . .
H14B H 0.464574 1.400551 -0.022442 0.166 Uiso 1 1 calc R U . . .
N2X N 0.2064(4) 0.6053(19) 0.5144(10) 0.215(8) Uani 1 1 d . . . . .
C6X C 0.3459(4) -0.0498(14) 0.7163(10) 0.157(5) Uani 1 1 d . . . . .
H6XA H 0.369975 -0.060333 0.695502 0.236 Uiso 1 1 calc R U . . .
H6XB H 0.337115 -0.137793 0.739094 0.236 Uiso 1 1 calc R U . . .
H6XC H 0.344725 0.017008 0.768888 0.236 Uiso 1 1 calc R U . . .
C19A C 0.4411(4) 0.651(3) 0.6271(9) 0.293(16) Uani 1 1 d . . . . .
H19D H 0.442579 0.740991 0.657275 0.440 Uiso 1 1 calc R U . . .
H19E H 0.464334 0.612753 0.619746 0.440 Uiso 1 1 calc R U . . .
H19F H 0.427246 0.590238 0.668140 0.440 Uiso 1 1 calc R U . . .
C8X C 0.1513(3) 0.6339(15) 0.6206(10) 0.142(5) Uani 1 1 d . . . . .
H8XA H 0.153219 0.718228 0.658223 0.212 Uiso 1 1 calc R U . . .
H8XB H 0.149448 0.555978 0.664712 0.212 Uiso 1 1 calc R U . . .
H8XC H 0.130799 0.638030 0.579360 0.212 Uiso 1 1 calc R U . . .
O1X O 0.3956(7) 0.097(2) 0.9813(17) 0.160(9) Uani 0.5 1 d . . P . .
O3 O 0.4660(11) 0.100(5) 0.706(3) 0.66(3) Uiso 1 1 d . . . . .
C50 C 0.3988(7) 0.193(4) 0.910(2) 0.291(19) Uani 1 1 d . . . . .
O51 O 0.4047(12) 0.280(4) 0.8353(19) 0.241(16) Uani 0.5 1 d . . P . .

loop_
_atom_site_aniso_label
_atom_site_aniso_U_11
_atom_site_aniso_U_22
_atom_site_aniso_U_33
_atom_site_aniso_U_23
_atom_site_aniso_U_13
_atom_site_aniso_U_12
Co01 0.0537(5) 0.0647(5) 0.0495(5) 0.0005(5) 0.0012(4) 0.0016(5)
O2B 0.055(3) 0.067(3) 0.056(3) -0.004(2) 0.002(2) -0.001(2)
O2A 0.053(3) 0.079(3) 0.052(3) 0.006(2) -0.009(2) -0.004(2)
O1A 0.071(3) 0.071(3) 0.052(3) 0.008(2) 0.011(2) 0.011(2)
O1B 0.070(3) 0.073(3) 0.053(3) -0.004(2) 0.016(3) -0.006(3)
O4B 0.066(3) 0.135(5) 0.062(3) -0.025(4) -0.007(3) 0.000(3)
O4A 0.060(3) 0.122(5) 0.063(3) 0.016(3) -0.009(3) 0.004(3)
O3B 0.083(4) 0.121(5) 0.056(3) -0.016(3) 0.004(3) -0.003(4)
N1B 0.054(3) 0.060(3) 0.048(3) 0.003(3) 0.003(3) 0.007(3)
N1A 0.061(3) 0.063(4) 0.050(3) -0.002(3) 0.001(3) -0.004(3)
O3A 0.095(5) 0.198(8) 0.069(4) 0.040(5) -0.003(3) 0.000(6)
N2A 0.065(4) 0.127(7) 0.070(4) -0.004(5) 0.010(3) 0.008(4)
N1X 0.082(5) 0.088(5) 0.092(5) -0.014(4) 0.015(4) -0.007(4)
C18A 0.060(5) 0.096(6) 0.053(4) 0.001(4) 0.000(4) 0.013(4)
C18B 0.061(5) 0.084(5) 0.048(4) -0.003(4) -0.003(4) 0.000(4)
C10A 0.047(4) 0.100(6) 0.055(4) -0.005(5) 0.003(4) -0.005(4)
C11B 0.057(4) 0.062(5) 0.098(6) -0.007(5) -0.007(5) -0.007(4)
C1A 0.086(6) 0.060(4) 0.059(4) 0.003(4) 0.012(4) 0.009(5)
C6B 0.062(5) 0.066(5) 0.059(4) 0.001(3) 0.008(4) 0.012(4)
C16A 0.063(5) 0.105(7) 0.059(5) -0.008(5) 0.000(4) 0.010(5)
C1B 0.062(5) 0.062(5) 0.064(5) 0.001(4) 0.007(4) 0.006(4)
C8A 0.057(4) 0.072(5) 0.057(4) -0.009(4) -0.001(3) -0.006(4)
C9A 0.046(4) 0.104(6) 0.061(4) -0.012(5) -0.001(3) -0.010(4)
N2B 0.069(5) 0.069(5) 0.196(10) -0.012(7) 0.018(6) 0.001(4)
C6A 0.080(5) 0.064(5) 0.069(5) 0.001(4) 0.013(4) -0.002(4)
C2B 0.067(5) 0.089(6) 0.056(5) -0.001(4) 0.007(4) 0.012(4)
C5A 0.102(7) 0.075(6) 0.081(6) 0.007(5) 0.029(5) -0.003(5)
C5B 0.066(5) 0.097(6) 0.085(6) 0.002(5) 0.018(4) 0.011(5)
C7A 0.079(5) 0.073(5) 0.073(5) -0.003(5) 0.011(4) -0.013(5)
C7B 0.055(4) 0.063(4) 0.073(4) -0.004(4) 0.007(4) 0.004(3)
C17A 0.062(5) 0.099(7) 0.084(6) -0.008(5) 0.003(4) 0.004(5)
C4B 0.089(7) 0.128(9) 0.081(6) -0.003(6) 0.032(5) -0.001(6)
C11A 0.055(4) 0.099(6) 0.054(4) -0.003(5) 0.000(4) -0.003(4)
C8B 0.049(4) 0.084(5) 0.060(4) -0.005(4) -0.005(3) -0.001(4)
C10B 0.051(4) 0.077(6) 0.097(6) -0.017(5) 0.005(4) -0.004(4)
C15A 0.083(6) 0.117(8) 0.074(6) -0.007(6) 0.000(5) 0.016(6)
C9B 0.054(5) 0.099(6) 0.082(5) -0.014(5) -0.005(4) -0.012(5)
C3B 0.094(7) 0.129(8) 0.058(5) -0.009(5) 0.014(5) -0.007(6)
C4A 0.126(9) 0.101(8) 0.088(7) 0.024(6) 0.044(7) 0.006(7)
C12A 0.071(5) 0.112(7) 0.068(5) -0.003(6) -0.001(4) 0.003(5)
C2A 0.097(7) 0.104(7) 0.057(5) 0.016(5) 0.009(4) 0.014(6)
C17B 0.071(6) 0.088(7) 0.133(9) -0.018(7) 0.022(6) -0.006(6)
C3A 0.125(9) 0.115(8) 0.063(5) 0.024(5) 0.019(5) 0.006(7)
C12B 0.099(6) 0.075(6) 0.089(6) -0.002(6) 0.000(5) -0.017(5)
C16B 0.059(5) 0.074(6) 0.140(9) 0.004(7) -0.006(6) -0.011(4)
C1X 0.079(6) 0.116(8) 0.115(7) -0.017(7) -0.017(6) 0.006(6)
C14A 0.093(7) 0.111(8) 0.105(8) -0.016(7) -0.009(6) 0.015(7)
C13A 0.088(6) 0.106(8) 0.093(7) -0.002(6) 0.006(5) 0.014(6)
C19B 0.125(8) 0.133(9) 0.061(5) -0.018(6) 0.004(5) -0.012(7)
C3X 0.120(8) 0.093(7) 0.094(6) -0.020(6) 0.032(6) -0.017(6)
C5X 0.118(8) 0.088(7) 0.123(9) -0.005(7) 0.039(7) -0.019(6)
C13B 0.147(10) 0.100(9) 0.104(8) 0.002(7) 0.013(7) -0.029(8)
C15B 0.103(9) 0.072(7) 0.161(12) 0.023(8) -0.024(8) -0.023(6)
C2X 0.130(9) 0.098(7) 0.102(7) 0.009(6) 0.001(7) 0.023(7)
C4X 0.187(12) 0.116(9) 0.152(10) -0.039(9) 0.078(10) -0.046(9)
C7X 0.133(11) 0.178(14) 0.117(10) -0.044(10) 0.019(9) -0.050(10)
C14B 0.168(13) 0.119(12) 0.127(11) 0.029(10) -0.023(10) -0.062(10)
N2X 0.178(12) 0.276(19) 0.191(13) -0.124(13) 0.062(11) -0.085(13)
C6X 0.212(15) 0.133(10) 0.127(10) 0.024(10) 0.019(11) 0.019(10)
C19A 0.115(10) 0.67(5) 0.093(9) 0.125(19) -0.027(8) -0.04(2)
C8X 0.124(9) 0.149(12) 0.152(11) 0.025(10) 0.018(9) -0.011(9)
O1X 0.20(2) 0.124(14) 0.155(18) 0.045(13) 0.052(16) 0.031(13)
C50 0.25(3) 0.36(5) 0.26(3) -0.18(3) -0.12(3) 0.09(3)
O51 0.37(4) 0.21(3) 0.14(2) -0.005(18) -0.11(2) 0.00(3)

loop_
_atom_type_symbol
_atom_type_description
_atom_type_scat_dispersion_real
_atom_type_scat_dispersion_imag
_atom_type_scat_source
C C 0.0033 0.0016 'International Tables Vol C Tables 4.2.6.8 and 6.1.1.4'
H H 0.0000 0.0000 'International Tables Vol C Tables 4.2.6.8 and 6.1.1.4'
Co Co 0.3494 0.9721 'International Tables Vol C Tables 4.2.6.8 and 6.1.1.4'
N N 0.0061 0.0033 'International Tables Vol C Tables 4.2.6.8 and 6.1.1.4'
O O 0.0106 0.0060 'International Tables Vol C Tables 4.2.6.8 and 6.1.1.4'

loop_
_geom_angle_atom_site_label_1
_geom_angle_atom_site_label_2
_geom_angle_atom_site_label_3
_geom_angle
_geom_angle_site_symmetry_1
_geom_angle_site_symmetry_3
_geom_angle_publ_flag
O1B Co01 O2B 178.2(2) . . ?
O1B Co01 O2A 89.7(2) . . ?
O2B Co01 O2A 91.9(2) . . ?
O1B Co01 O1A 87.7(2) . . ?
O2B Co01 O1A 90.6(2) . . ?
O2A Co01 O1A 177.1(2) . . ?
O1B Co01 N1B 96.3(2) . . ?
O2B Co01 N1B 84.5(2) . . ?
O2A Co01 N1B 90.9(2) . . ?
O1A Co01 N1B 90.8(2) . . ?
O1B Co01 N1A 89.8(2) . . ?
O2B Co01 N1A 89.6(2) . . ?
O2A Co01 N1A 83.4(2) . . ?
O1A Co01 N1A 95.1(2) . . ?
N1B Co01 N1A 171.7(2) . . ?
C18B O2B Co01 114.1(4) . . ?
C18A O2A Co01 113.4(5) . . ?
C1A O1A Co01 115.6(5) . . ?
C1B O1B Co01 120.4(5) . . ?
C2B O3B C19B 118.2(7) . . ?
C8B N1B C7B 114.4(5) . . ?
C8B N1B Co01 108.2(4) . . ?
C7B N1B Co01 112.8(4) . . ?
C8B N1B H1B 107.0 . . ?
C7B N1B H1B 107.0 . . ?
Co01 N1B H1B 107.0 . . ?
C8A N1A C7A 116.7(6) . . ?
C8A N1A Co01 107.4(4) . . ?
C7A N1A Co01 114.1(4) . . ?
C8A N1A H1A 105.9 . . ?
C7A N1A H1A 105.9 . . ?
Co01 N1A H1A 105.9 . . ?
C2A O3A C19A 117.3(8) . . ?
C17A N2A C16A 108.4(7) . . ?
C17A N2A H2A 125.8 . . ?
C16A N2A H2A 125.8 . . ?
C1X N1X C3X 116.2(8) . . ?
C1X N1X C5X 108.7(8) . . ?
C3X N1X C5X 114.3(7) . . ?
C1X N1X H1X 105.6 . . ?
C3X N1X H1X 105.6 . . ?
C5X N1X H1X 105.6 . . ?
O4A C18A O2A 123.9(8) . . ?
O4A C18A C8A 120.3(7) . . ?
O2A C18A C8A 115.8(7) . . ?
O4B C18B O2B 122.7(7) . . ?
O4B C18B C8B 120.7(7) . . ?
O2B C18B C8B 116.6(6) . . ?
C17A C10A C11A 106.6(8) . . ?
C17A C10A C9A 124.2(8) . . ?
C11A C10A C9A 129.1(8) . . ?
C12B C11B C16B 119.1(10) . . ?
C12B C11B C10B 133.6(9) . . ?
C16B C11B C10B 107.3(9) . . ?
O1A C1A C2A 119.6(8) . . ?
O1A C1A C6A 122.0(7) . . ?
C2A C1A C6A 118.4(7) . . ?
C5B C6B C1B 120.9(7) . . ?
C5B C6B C7B 121.7(7) . . ?
C1B C6B C7B 117.2(6) . . ?
C15A C16A N2A 129.8(8) . . ?
C15A C16A C11A 122.7(9) . . ?
N2A C16A C11A 107.5(8) . . ?
O1B C1B C6B 123.6(7) . . ?
O1B C1B C2B 119.3(7) . . ?
C6B C1B C2B 116.9(7) . . ?
N1A C8A C18A 107.3(6) . . ?
N1A C8A C9A 113.3(5) . . ?
C18A C8A C9A 115.3(7) . . ?
N1A C8A H8A 106.8 . . ?
C18A C8A H8A 106.8 . . ?
C9A C8A H8A 106.8 . . ?
C10A C9A C8A 116.1(6) . . ?
C10A C9A H9AA 108.3 . . ?
C8A C9A H9AA 108.3 . . ?
C10A C9A H9AB 108.3 . . ?
C8A C9A H9AB 108.3 . . ?
H9AA C9A H9AB 107.4 . . ?
C16B N2B C17B 109.7(8) . . ?
C16B N2B H2B 125.2 . . ?
C17B N2B H2B 125.2 . . ?
C5A C6A C1A 121.1(8) . . ?
C5A C6A C7A 122.2(8) . . ?
C1A C6A C7A 116.6(6) . . ?
C3B C2B O3B 124.2(8) . . ?
C3B C2B C1B 120.9(8) . . ?
O3B C2B C1B 114.9(7) . . ?
C4A C5A C6A 119.2(9) . . ?
C4A C5A H5A 120.4 . . ?
C6A C5A H5A 120.4 . . ?
C6B C5B C4B 120.1(8) . . ?
C6B C5B H5B 119.9 . . ?
C4B C5B H5B 119.9 . . ?
N1A C7A C6A 108.6(7) . . ?
N1A C7A H7AA 110.0 . . ?
C6A C7A H7AA 110.0 . . ?
N1A C7A H7AB 110.0 . . ?
C6A C7A H7AB 110.0 . . ?
H7AA C7A H7AB 108.3 . . ?
C6B C7B N1B 110.7(6) . . ?
C6B C7B H7BA 109.5 . . ?
N1B C7B H7BA 109.5 . . ?
C6B C7B H7BB 109.5 . . ?
N1B C7B H7BB 109.5 . . ?
H7BA C7B H7BB 108.1 . . ?
N2A C17A C10A 110.7(8) . . ?
N2A C17A H17A 124.6 . . ?
C10A C17A H17A 124.6 . . ?
C3B C4B C5B 120.1(8) . . ?
C3B C4B H4B 120.0 . . ?
C5B C4B H4B 120.0 . . ?
C12A C11A C16A 118.0(8) . . ?
C12A C11A C10A 135.2(8) . . ?
C16A C11A C10A 106.7(8) . . ?
N1B C8B C18B 108.0(6) . . ?
N1B C8B C9B 113.6(6) . . ?
C18B C8B C9B 112.0(7) . . ?
N1B C8B H8B 107.7 . . ?
C18B C8B H8B 107.7 . . ?
C9B C8B H8B 107.7 . . ?
C17B C10B C11B 106.4(9) . . ?
C17B C10B C9B 128.4(10) . . ?
C11B C10B C9B 125.2(8) . . ?
C14A C15A C16A 117.3(9) . . ?
C14A C15A H15A 121.3 . . ?
C16A C15A H15A 121.3 . . ?
C10B C9B C8B 114.3(6) . . ?
C10B C9B H9BA 108.7 . . ?
C8B C9B H9BA 108.7 . . ?
C10B C9B H9BB 108.7 . . ?
C8B C9B H9BB 108.7 . . ?
H9BA C9B H9BB 107.6 . . ?
C2B C3B C4B 121.1(9) . . ?
C2B C3B H3B 119.5 . . ?
C4B C3B H3B 119.5 . . ?
C5A C4A C3A 121.2(9) . . ?
C5A C4A H4A 119.4 . . ?
C3A C4A H4A 119.4 . . ?
C13A C12A C11A 119.8(9) . . ?
C13A C12A H12A 120.1 . . ?
C11A C12A H12A 120.1 . . ?
O3A C2A C3A 123.6(8) . . ?
O3A C2A C1A 116.3(7) . . ?
C3A C2A C1A 120.0(9) . . ?
N2B C17B C10B 109.5(10) . . ?
N2B C17B H17B 125.3 . . ?
C10B C17B H17B 125.3 . . ?
C2A C3A C4A 119.8(9) . . ?
C2A C3A H3A 120.1 . . ?
C4A C3A H3A 120.1 . . ?
C13B C12B C11B 118.4(10) . . ?
C13B C12B H12B 120.8 . . ?
C11B C12B H12B 120.8 . . ?
N2B C16B C15B 132.1(11) . . ?
N2B C16B C11B 107.2(10) . . ?
C15B C16B C11B 120.6(11) . . ?
N1X C1X C2X 113.0(8) . . ?
N1X C1X H1XA 109.0 . . ?
C2X C1X H1XA 109.0 . . ?
N1X C1X H1XB 109.0 . . ?
C2X C1X H1XB 109.0 . . ?
H1XA C1X H1XB 107.8 . . ?
C15A C14A C13A 122.3(11) . . ?
C15A C14A H14A 118.8 . . ?
C13A C14A H14A 118.8 . . ?
C12A C13A C14A 119.9(11) . . ?
C12A C13A H13A 120.1 . . ?
C14A C13A H13A 120.1 . . ?
O3B C19B H19A 109.5 . . ?
O3B C19B H19B 109.5 . . ?
H19A C19B H19B 109.5 . . ?
O3B C19B H19C 109.5 . . ?
H19A C19B H19C 109.5 . . ?
H19B C19B H19C 109.5 . . ?
C4X C3X N1X 114.9(9) . . ?
C4X C3X H3XA 108.5 . . ?
N1X C3X H3XA 108.5 . . ?
C4X C3X H3XB 108.5 . . ?
N1X C3X H3XB 108.5 . . ?
H3XA C3X H3XB 107.5 . . ?
C6X C5X N1X 114.1(10) . . ?
C6X C5X H5XA 108.7 . . ?
N1X C5X H5XA 108.7 . . ?
C6X C5X H5XB 108.7 . . ?
N1X C5X H5XB 108.7 . . ?
H5XA C5X H5XB 107.6 . . ?
C12B C13B C14B 122.5(13) . . ?
C12B C13B H13B 118.8 . . ?
C14B C13B H13B 118.8 . . ?
C14B C15B C16B 119.5(12) . . ?
C14B C15B H15B 120.3 . . ?
C16B C15B H15B 120.3 . . ?
C1X C2X H2XA 109.5 . . ?
C1X C2X H2XB 109.5 . . ?
H2XA C2X H2XB 109.5 . . ?
C1X C2X H2XC 109.5 . . ?
H2XA C2X H2XC 109.5 . . ?
H2XB C2X H2XC 109.5 . . ?
C3X C4X H4XA 109.5 . . ?
C3X C4X H4XB 109.5 . . ?
H4XA C4X H4XB 109.5 . . ?
C3X C4X H4XC 109.5 . . ?
H4XA C4X H4XC 109.5 . . ?
H4XB C4X H4XC 109.5 . . ?
N2X C7X C8X 178.7(18) . . ?
C15B C14B C13B 119.9(13) . . ?
C15B C14B H14B 120.1 . . ?
C13B C14B H14B 120.1 . . ?
C5X C6X H6XA 109.5 . . ?
C5X C6X H6XB 109.5 . . ?
H6XA C6X H6XB 109.5 . . ?
C5X C6X H6XC 109.5 . . ?
H6XA C6X H6XC 109.5 . . ?
H6XB C6X H6XC 109.5 . . ?
O3A C19A H19D 109.5 . . ?
O3A C19A H19E 109.5 . . ?
H19D C19A H19E 109.5 . . ?
O3A C19A H19F 109.5 . . ?
H19D C19A H19F 109.5 . . ?
H19E C19A H19F 109.5 . . ?
C7X C8X H8XA 109.5 . . ?
C7X C8X H8XB 109.5 . . ?
H8XA C8X H8XB 109.5 . . ?
C7X C8X H8XC 109.5 . . ?
H8XA C8X H8XC 109.5 . . ?
H8XB C8X H8XC 109.5 . . ?
O51 C50 O1X 174(3) . . ?

loop_
_geom_bond_atom_site_label_1
_geom_bond_atom_site_label_2
_geom_bond_distance
_geom_bond_site_symmetry_2
_geom_bond_publ_flag
Co01 O1B 1.878(5) . ?
Co01 O2B 1.903(5) . ?
Co01 O2A 1.904(5) . ?
Co01 O1A 1.908(5) . ?
Co01 N1B 1.926(5) . ?
Co01 N1A 1.930(5) . ?
O2B C18B 1.290(8) . ?
O2A C18A 1.288(9) . ?
O1A C1A 1.335(8) . ?
O1B C1B 1.321(8) . ?
O4B C18B 1.234(8) . ?
O4A C18A 1.246(9) . ?
O3B C2B 1.375(10) . ?
O3B C19B 1.396(10) . ?
N1B C8B 1.486(9) . ?
N1B C7B 1.490(8) . ?
N1B H1B 0.9800 . ?
N1A C8A 1.467(8) . ?
N1A C7A 1.475(10) . ?
N1A H1A 0.9800 . ?
O3A C2A 1.348(10) . ?
O3A C19A 1.394(12) . ?
N2A C17A 1.364(11) . ?
N2A C16A 1.389(11) . ?
N2A H2A 0.8600 . ?
N1X C1X 1.478(11) . ?
N1X C3X 1.507(11) . ?
N1X C5X 1.513(12) . ?
N1X H1X 0.9800 . ?
C18A C8A 1.523(11) . ?
C18B C8B 1.503(10) . ?
C10A C17A 1.366(11) . ?
C10A C11A 1.435(11) . ?
C10A C9A 1.521(10) . ?
C11B C12B 1.384(12) . ?
C11B C16B 1.407(12) . ?
C11B C10B 1.423(12) . ?
C1A C2A 1.399(11) . ?
C1A C6A 1.401(11) . ?
C6B C5B 1.378(10) . ?
C6B C1B 1.421(10) . ?
C6B C7B 1.477(10) . ?
C16A C15A 1.388(13) . ?
C16A C11A 1.414(11) . ?
C1B C2B 1.426(10) . ?
C8A C9A 1.546(9) . ?
C8A H8A 0.9800 . ?
C9A H9AA 0.9700 . ?
C9A H9AB 0.9700 . ?
N2B C16B 1.357(13) . ?
N2B C17B 1.366(13) . ?
N2B H2B 0.8600 . ?
C6A C5A 1.397(11) . ?
C6A C7A 1.501(10) . ?
C2B C3B 1.370(11) . ?
C5A C4A 1.359(14) . ?
C5A H5A 0.9300 . ?
C5B C4B 1.395(12) . ?
C5B H5B 0.9300 . ?
C7A H7AA 0.9700 . ?
C7A H7AB 0.9700 . ?
C7B H7BA 0.9700 . ?
C7B H7BB 0.9700 . ?
C17A H17A 0.9300 . ?
C4B C3B 1.370(13) . ?
C4B H4B 0.9300 . ?
C11A C12A 1.391(11) . ?
C8B C9B 1.540(11) . ?
C8B H8B 0.9800 . ?
C10B C17B 1.368(12) . ?
C10B C9B 1.510(12) . ?
C15A C14A 1.344(14) . ?
C15A H15A 0.9300 . ?
C9B H9BA 0.9700 . ?
C9B H9BB 0.9700 . ?
C3B H3B 0.9300 . ?
C4A C3A 1.395(14) . ?
C4A H4A 0.9300 . ?
C12A C13A 1.373(13) . ?
C12A H12A 0.9300 . ?
C2A C3A 1.392(11) . ?
C17B H17B 0.9300 . ?
C3A H3A 0.9300 . ?
C12B C13B 1.361(14) . ?
C12B H12B 0.9300 . ?
C16B C15B 1.381(15) . ?
C1X C2X 1.509(13) . ?
C1X H1XA 0.9700 . ?
C1X H1XB 0.9700 . ?
C14A C13A 1.414(13) . ?
C14A H14A 0.9300 . ?
C13A H13A 0.9300 . ?
C19B H19A 0.9600 . ?
C19B H19B 0.9600 . ?
C19B H19C 0.9600 . ?
C3X C4X 1.503(14) . ?
C3X H3XA 0.9700 . ?
C3X H3XB 0.9700 . ?
C5X C6X 1.472(16) . ?
C5X H5XA 0.9700 . ?
C5X H5XB 0.9700 . ?
C13B C14B 1.383(18) . ?
C13B H13B 0.9300 . ?
C15B C14B 1.349(17) . ?
C15B H15B 0.9300 . ?
C2X H2XA 0.9600 . ?
C2X H2XB 0.9600 . ?
C2X H2XC 0.9600 . ?
C4X H4XA 0.9600 . ?
C4X H4XB 0.9600 . ?
C4X H4XC 0.9600 . ?
C7X N2X 1.111(15) . ?
C7X C8X 1.439(18) . ?
C14B H14B 0.9300 . ?
C6X H6XA 0.9600 . ?
C6X H6XB 0.9600 . ?
C6X H6XC 0.9600 . ?
C19A H19D 0.9600 . ?
C19A H19E 0.9600 . ?
C19A H19F 0.9600 . ?
C8X H8XA 0.9600 . ?
C8X H8XB 0.9600 . ?
C8X H8XC 0.9600 . ?
O1X C50 1.34(4) . ?
C50 O51 1.33(4) . ?

loop_
_geom_hbond_atom_site_label_D
_geom_hbond_atom_site_label_H
_geom_hbond_atom_site_label_A
_geom_hbond_distance_DH
_geom_hbond_distance_HA
_geom_hbond_distance_DA
_geom_hbond_angle_DHA
_geom_hbond_site_symmetry_A
_geom_hbond_publ_flag
C2X H2XC O2B 0.96 2.60 3.327(11) 132.8 1_545 yes
C3X H3XA O51 0.97 2.48 3.29(3) 140.5 . yes
C7B H7BB O1A 0.97 2.60 3.096(8) 112.1 . yes
N2B H2B O1A 0.86 2.24 3.072(10) 162.7 1_565 yes
N1X H1X O4B 0.98 1.76 2.720(9) 167.2 1_545 yes
N1X H1X O2B 0.98 2.51 3.266(8) 133.4 1_545 yes
N2A H2A O4A 0.86 2.07 2.884(8) 158.1 2_575 yes
N2A H2A O4A 0.86 2.07 2.884(8) 158.1 2_575 yes
N1X H1X O2B 0.98 2.51 3.266(8) 133.4 1_545 yes
N1X H1X O4B 0.98 1.76 2.720(9) 167.2 1_545 yes
N2B H2B O1A 0.86 2.24 3.072(10) 162.7 1_565 yes
C7B H7BB O1A 0.97 2.60 3.096(8) 112.1 . yes
C3X H3XA O51 0.97 2.48 3.29(3) 140.5 . yes
C2X H2XC O2B 0.96 2.60 3.327(11) 132.8 1_545 yes

loop_
_geom_torsion_atom_site_label_1
_geom_torsion_atom_site_label_2
_geom_torsion_atom_site_label_3
_geom_torsion_atom_site_label_4
_geom_torsion
_geom_torsion_site_symmetry_1
_geom_torsion_site_symmetry_2
_geom_torsion_site_symmetry_3
_geom_torsion_site_symmetry_4
_geom_torsion_publ_flag
O2A Co01 O1B C1B 65.9(5) . . . . ?
O1A Co01 O1B C1B -115.6(5) . . . . ?
N1B Co01 O1B C1B -25.0(5) . . . . ?
N1A Co01 O1B C1B 149.3(5) . . . . ?
Co01 O2A C18A O4A -167.3(6) . . . . ?
Co01 O2A C18A C8A 11.9(8) . . . . ?
Co01 O2B C18B O4B -170.9(6) . . . . ?
Co01 O2B C18B C8B 7.7(8) . . . . ?
Co01 O1A C1A C2A -131.1(7) . . . . ?
Co01 O1A C1A C6A 50.1(9) . . . . ?
C17A N2A C16A C15A 179.6(9) . . . . ?
C17A N2A C16A C11A -0.5(9) . . . . ?
Co01 O1B C1B C6B 40.9(9) . . . . ?
Co01 O1B C1B C2B -144.4(6) . . . . ?
C5B C6B C1B O1B 176.3(7) . . . . ?
C7B C6B C1B O1B 0.3(11) . . . . ?
C5B C6B C1B C2B 1.5(11) . . . . ?
C7B C6B C1B C2B -174.5(7) . . . . ?
C7A N1A C8A C18A -162.3(6) . . . . ?
Co01 N1A C8A C18A -32.7(6) . . . . ?
C7A N1A C8A C9A 69.3(8) . . . . ?
Co01 N1A C8A C9A -161.1(5) . . . . ?
O4A C18A C8A N1A -166.3(7) . . . . ?
O2A C18A C8A N1A 14.5(9) . . . . ?
O4A C18A C8A C9A -39.1(10) . . . . ?
O2A C18A C8A C9A 141.7(6) . . . . ?
C17A C10A C9A C8A -102.3(9) . . . . ?
C11A C10A C9A C8A 82.5(10) . . . . ?
N1A C8A C9A C10A 49.1(10) . . . . ?
C18A C8A C9A C10A -75.1(8) . . . . ?
O1A C1A C6A C5A -175.2(7) . . . . ?
C2A C1A C6A C5A 6.0(13) . . . . ?
O1A C1A C6A C7A 2.3(12) . . . . ?
C2A C1A C6A C7A -176.6(8) . . . . ?
C19B O3B C2B C3B 11.6(13) . . . . ?
C19B O3B C2B C1B -166.7(8) . . . . ?
O1B C1B C2B C3B -176.0(8) . . . . ?
C6B C1B C2B C3B -0.9(12) . . . . ?
O1B C1B C2B O3B 2.4(11) . . . . ?
C6B C1B C2B O3B 177.5(7) . . . . ?
C1A C6A C5A C4A -4.0(14) . . . . ?
C7A C6A C5A C4A 178.7(9) . . . . ?
C1B C6B C5B C4B -1.3(13) . . . . ?
C7B C6B C5B C4B 174.5(8) . . . . ?
C8A N1A C7A C6A -173.5(6) . . . . ?
Co01 N1A C7A C6A 60.2(7) . . . . ?
C5A C6A C7A N1A 115.6(8) . . . . ?
C1A C6A C7A N1A -61.8(10) . . . . ?
C5B C6B C7B N1B 128.2(7) . . . . ?
C1B C6B C7B N1B -55.8(9) . . . . ?
C8B N1B C7B C6B -172.5(6) . . . . ?
Co01 N1B C7B C6B 63.2(7) . . . . ?
C16A N2A C17A C10A -0.1(9) . . . . ?
C11A C10A C17A N2A 0.6(9) . . . . ?
C9A C10A C17A N2A -175.5(6) . . . . ?
C6B C5B C4B C3B 0.5(15) . . . . ?
C15A C16A C11A C12A -1.9(12) . . . . ?
N2A C16A C11A C12A 178.2(7) . . . . ?
C15A C16A C11A C10A -179.3(8) . . . . ?
N2A C16A C11A C10A 0.8(9) . . . . ?
C17A C10A C11A C12A -177.6(8) . . . . ?
C9A C10A C11A C12A -1.7(14) . . . . ?
C17A C10A C11A C16A -0.9(9) . . . . ?
C9A C10A C11A C16A 175.0(7) . . . . ?
C7B N1B C8B C18B -154.6(6) . . . . ?
Co01 N1B C8B C18B -27.8(7) . . . . ?
C7B N1B C8B C9B 80.6(8) . . . . ?
Co01 N1B C8B C9B -152.7(5) . . . . ?
O4B C18B C8B N1B -167.5(7) . . . . ?
O2B C18B C8B N1B 13.9(10) . . . . ?
O4B C18B C8B C9B -41.6(11) . . . . ?
O2B C18B C8B C9B 139.8(7) . . . . ?
C12B C11B C10B C17B 176.8(9) . . . . ?
C16B C11B C10B C17B -0.5(9) . . . . ?
C12B C11B C10B C9B -3.1(14) . . . . ?
C16B C11B C10B C9B 179.7(7) . . . . ?
N2A C16A C15A C14A -179.0(9) . . . . ?
C11A C16A C15A C14A 1.1(14) . . . . ?
C17B C10B C9B C8B 89.6(10) . . . . ?
C11B C10B C9B C8B -90.6(10) . . . . ?
N1B C8B C9B C10B 56.4(9) . . . . ?
C18B C8B C9B C10B -66.3(9) . . . . ?
O3B C2B C3B C4B -178.0(9) . . . . ?
C1B C2B C3B C4B 0.2(15) . . . . ?
C5B C4B C3B C2B 0.0(16) . . . . ?
C6A C5A C4A C3A -0.2(15) . . . . ?
C16A C11A C12A C13A 1.3(12) . . . . ?
C10A C11A C12A C13A 177.7(9) . . . . ?
C19A O3A C2A C3A 0(2) . . . . ?
C19A O3A C2A C1A 178.4(16) . . . . ?
O1A C1A C2A O3A -0.8(13) . . . . ?
C6A C1A C2A O3A 178.1(9) . . . . ?
O1A C1A C2A C3A 177.3(8) . . . . ?
C6A C1A C2A C3A -3.8(14) . . . . ?
C16B N2B C17B C10B -0.9(11) . . . . ?
C11B C10B C17B N2B 0.8(10) . . . . ?
C9B C10B C17B N2B -179.3(7) . . . . ?
O3A C2A C3A C4A 177.8(10) . . . . ?
C1A C2A C3A C4A -0.2(16) . . . . ?
C5A C4A C3A C2A 2.2(16) . . . . ?
C16B C11B C12B C13B -1.1(12) . . . . ?
C10B C11B C12B C13B -178.1(9) . . . . ?
C17B N2B C16B C15B -178.9(10) . . . . ?
C17B N2B C16B C11B 0.6(10) . . . . ?
C12B C11B C16B N2B -177.8(7) . . . . ?
C10B C11B C16B N2B -0.1(9) . . . . ?
C12B C11B C16B C15B 1.7(12) . . . . ?
C10B C11B C16B C15B 179.5(8) . . . . ?
C3X N1X C1X C2X 65.6(10) . . . . ?
C5X N1X C1X C2X -163.8(8) . . . . ?
C16A C15A C14A C13A 0.3(14) . . . . ?
C11A C12A C13A C14A 0.0(13) . . . . ?
C15A C14A C13A C12A -0.9(15) . . . . ?
C1X N1X C3X C4X 70.8(12) . . . . ?
C5X N1X C3X C4X -57.1(13) . . . . ?
C1X N1X C5X C6X -179.6(9) . . . . ?
C3X N1X C5X C6X -48.0(12) . . . . ?
C11B C12B C13B C14B -0.6(16) . . . . ?
N2B C16B C15B C14B 178.7(10) . . . . ?
C11B C16B C15B C14B -0.7(15) . . . . ?
C16B C15B C14B C13B -1.0(18) . . . . ?
C12B C13B C14B C15B 1.7(18) . . . . ?
